data_7251162
loop_
_publ_author_name
'Yamada, Shinji'
'Akazawa, Rika'
'Chida, Moemi'

_publ_section_title
;
 Supramolecular dual-synthon in cocrystals of 1-azaanthracene and
 naphthols: cooperation between hydrogen bonds and cation--\p interactions
;
_journal_issue 46
_journal_name_full CrystEngComm
_journal_page_first 7491
_journal_page_last 7497
_journal_paper_doi 10.1039/D5CE01015B
_journal_volume 27
_journal_year 2025
_chemical_formula_moiety '2(C13 H9 N), C10 H8 O2'
_chemical_formula_sum 'C36 H26 N2 O2'
_chemical_formula_weight 518.61
_space_group_crystal_system triclinic
_space_group_IT_number 2
_space_group_name_Hall '-P 1'
_space_group_name_H-M_alt 'P -1'
_atom_sites_solution_hydrogens geom
_atom_sites_solution_primary direct
_atom_sites_solution_secondary difmap
_audit_update_record
;
2025-10-23 deposited with the CCDC.	2025-10-30 downloaded from the CCDC.
;
_cell_angle_alpha 99.423(4)
_cell_angle_beta 97.130(3)
_cell_angle_gamma 102.165(4)
_cell_formula_units_Z 4
_cell_length_a 7.1764(4)
_cell_length_b 14.0408(8)
_cell_length_c 26.7227(13)
_cell_measurement_reflns_used 8539
_cell_measurement_temperature 123
_cell_measurement_theta_max 68.22
_cell_measurement_theta_min 3.29
_cell_volume 2561.3(2)
_computing_cell_refinement 'RAPID AUTO'
_computing_data_collection 'RAPID AUTO (Rigaku, ????)'
_computing_data_reduction 'RAPID AUTO'
_computing_molecular_graphics 'CrystalStructure 4.2.1'
_computing_publication_material 'CrystalStructure 4.2.1 (Rigaku, 2016)'
_computing_structure_refinement 'SHELXL Version 2014/7 (Sheldrick, 2008)'
_computing_structure_solution 'SHELXT Version 2014/5 (Sheldrick, 2014)'
_diffrn_ambient_temperature 123
_diffrn_detector_area_resol_mean 10.000
_diffrn_measured_fraction_theta_full 0.980
_diffrn_measured_fraction_theta_max 0.978
_diffrn_measurement_device_type 'Rigaku R-AXIS RAPID'
_diffrn_measurement_method \w
_diffrn_radiation_type 'Cu K\a'
_diffrn_radiation_wavelength 1.54187
_diffrn_reflns_av_R_equivalents 0.0400
_diffrn_reflns_Laue_measured_fraction_full 0.980
_diffrn_reflns_Laue_measured_fraction_max 0.978
_diffrn_reflns_limit_h_max 8
_diffrn_reflns_limit_h_min -8
_diffrn_reflns_limit_k_max 16
_diffrn_reflns_limit_k_min -16
_diffrn_reflns_limit_l_max 31
_diffrn_reflns_limit_l_min -32
_diffrn_reflns_number 29539
_diffrn_reflns_point_group_measured_fraction_full 0.980
_diffrn_reflns_point_group_measured_fraction_max 0.978
_diffrn_reflns_theta_full 67.687
_diffrn_reflns_theta_max 68.227
_diffrn_reflns_theta_min 3.283
_diffrn_standards_number 0
_exptl_absorpt_coefficient_mu 0.658
_exptl_absorpt_correction_T_max 0.906
_exptl_absorpt_correction_T_min 0.779
_exptl_absorpt_correction_type multi-scan
_exptl_absorpt_process_details 'ABSCOR (Rigaku, 1995)'
_exptl_crystal_colour colorless
_exptl_crystal_density_diffrn 1.345
_exptl_crystal_density_method 'not measured'
_exptl_crystal_description platelet
_exptl_crystal_F_000 1088.00
_exptl_crystal_size_max 0.400
_exptl_crystal_size_mid 0.300
_exptl_crystal_size_min 0.150
_refine_diff_density_max 0.76
_refine_diff_density_min -0.60
_refine_ls_extinction_method none
_refine_ls_goodness_of_fit_ref 1.125
_refine_ls_hydrogen_treatment mixed
_refine_ls_number_parameters 737
_refine_ls_number_reflns 9193
_refine_ls_number_restraints 0
_refine_ls_R_factor_all 0.1162
_refine_ls_R_factor_gt 0.0872
_refine_ls_shift/su_max 0.000
_refine_ls_structure_factor_coef Fsqd
_refine_ls_weighting_details 'w = 1/[\s^2^(Fo^2^)+(0.1785P)^2^+0.7082P] where P=(Fo^2^+2Fc^2^)/3'
_refine_ls_weighting_scheme calc
_refine_ls_wR_factor_gt 0.2860
_refine_ls_wR_factor_ref 0.3224
_reflns_Friedel_coverage 0.000
_reflns_number_gt 5467
_reflns_number_total 9193
_reflns_threshold_expression F^2^>2.0\s(F^2^)
_cod_data_source_file d5ce01015b2.cif
_cod_data_source_block compound-4
_cod_depositor_comments 'Adding full bibliography for 7251160--7251164.cif.'
_cod_database_code 7251162

loop_
_space_group_symop_id
_space_group_symop_operation_xyz
1 +X,+Y,+Z
2 -X,-Y,-Z

loop_
_atom_site_label
_atom_site_type_symbol
_atom_site_fract_x
_atom_site_fract_y
_atom_site_fract_z
_atom_site_U_iso_or_equiv
_atom_site_adp_type
_atom_site_occupancy
_atom_site_site_symmetry_order
_atom_site_calc_flag
_atom_site_refinement_flags_posn
_atom_site_refinement_flags_adp
_atom_site_refinement_flags_occupancy
_atom_site_disorder_assembly
_atom_site_disorder_group
O1 O 0.2653(3) 0.41004(18) 0.18668(9) 0.0442(6) Uani 1 1 d . . . . .
O2 O 0.8145(3) 0.92133(18) 0.18213(9) 0.0454(6) Uani 1 1 d . . . . .
O3 O 0.7425(4) 0.0926(2) 0.31357(10) 0.0598(8) Uani 1 1 d . . . . .
O4 O 1.2416(5) 0.5973(2) 0.31744(10) 0.0626(8) Uani 1 1 d . . . . .
N1 N 1.0698(5) 0.0755(2) 0.37090(11) 0.0554(9) Uani 1 1 d . . . . .
N2 N 1.5670(5) 0.5778(3) 0.37438(11) 0.0595(9) Uani 1 1 d . . . . .
N4 N 0.3103(4) 0.5537(2) 0.12826(10) 0.0368(7) Uani 1 1 d . . . . .
N6 N 0.8713(4) 1.06629(19) 0.12641(10) 0.0366(7) Uani 1 1 d . . . . .
C7 C 0.2952(4) 0.5390(2) 0.07524(12) 0.0342(7) Uani 1 1 d . . . . .
C8 C 0.3740(4) 0.6176(2) 0.05065(12) 0.0340(7) Uani 1 1 d . . . . .
C9 C 0.2601(4) 0.5073(2) -0.03287(12) 0.0342(7) Uani 1 1 d . . . . .
C10 C 0.8240(4) 1.0477(2) 0.07304(12) 0.0325(7) Uani 1 1 d . . . . .
C12 C 0.7092(4) 1.0043(2) -0.03442(12) 0.0331(7) Uani 1 1 d . . . . .
C14 C 0.1792(4) 0.4287(2) -0.00799(12) 0.0336(7) Uani 1 1 d . . . . .
C15 C 1.1085(5) 0.0958(2) 0.42402(12) 0.0380(8) Uani 1 1 d . . . . .
C16 C 1.6073(5) 0.5971(2) 0.42727(12) 0.0378(8) Uani 1 1 d . . . . .
C17 C 0.3577(4) 0.5994(2) -0.00274(12) 0.0366(8) Uani 1 1 d . . . . .
H17 H 0.4144 0.6509 -0.0191 0.044 Uiso 1 1 calc R U . . .
C18 C 1.1209(5) 0.7883(2) 0.24952(11) 0.0359(8) Uani 1 1 d . . . . .
C19 C 0.7995(4) 1.1246(2) 0.04620(12) 0.0328(7) Uani 1 1 d . . . . .
C20 C 0.7389(4) 0.9274(2) -0.00740(12) 0.0344(7) Uani 1 1 d . . . . .
C21 C 0.2014(4) 0.4460(2) 0.04565(12) 0.0357(8) Uani 1 1 d . . . . .
H21 H 0.1517 0.3935 0.0622 0.043 Uiso 1 1 calc R U . . .
C22 C 0.6155(5) 0.4535(2) 0.20677(11) 0.0361(8) Uani 1 1 d . . . . .
H22 H 0.6218 0.5107 0.1918 0.043 Uiso 1 1 calc R U . . .
C23 C 0.4342(5) 0.3902(2) 0.20724(11) 0.0362(8) Uani 1 1 d . . . . .
C24 C 0.7778(5) 0.3479(3) 0.25070(12) 0.0391(8) Uani 1 1 d . . . . .
C25 C 1.3078(5) 0.8473(3) 0.24935(12) 0.0395(8) Uani 1 1 d . . . . .
C26 C 0.4250(5) 0.3079(2) 0.22868(11) 0.0361(7) Uani 1 1 d . . . . .
H26 H 0.3027 0.2661 0.2290 0.043 Uiso 1 1 calc R U . . .
C27 C 0.5959(5) 0.2840(2) 0.25051(11) 0.0359(8) Uani 1 1 d . . . . .
C28 C 0.7966(4) 0.9506(2) 0.04596(12) 0.0365(8) Uani 1 1 d . . . . .
H28 H 0.8175 0.8998 0.0640 0.044 Uiso 1 1 calc R U . . .
C29 C 0.9565(5) 0.8157(2) 0.22642(12) 0.0364(7) Uani 1 1 d . . . . .
H29 H 0.8308 0.7773 0.2268 0.044 Uiso 1 1 calc R U . . .
C30 C 0.4623(5) 0.7120(2) 0.08249(13) 0.0399(8) Uani 1 1 d . . . . .
H30 H 0.5186 0.7658 0.0676 0.048 Uiso 1 1 calc R U . . .
C31 C 0.9773(5) 0.8972(2) 0.20357(11) 0.0363(8) Uani 1 1 d . . . . .
C32 C 0.3884(5) 0.6430(3) 0.15496(13) 0.0411(8) Uani 1 1 d . . . . .
H32 H 0.3930 0.6532 0.1912 0.049 Uiso 1 1 calc R U . . .
C33 C 0.0779(5) 0.3355(2) -0.03959(12) 0.0398(8) Uani 1 1 d . . . . .
H33 H 0.0224 0.2826 -0.0240 0.048 Uiso 1 1 calc R U . . .
C34 C 0.2363(5) 0.4884(3) -0.08742(12) 0.0406(8) Uani 1 1 d . . . . .
H34 H 0.2901 0.5398 -0.1042 0.049 Uiso 1 1 calc R U . . .
C35 C 0.7411(4) 1.1012(2) -0.00709(12) 0.0347(7) Uani 1 1 d . . . . .
H35 H 0.7228 1.1525 -0.0250 0.042 Uiso 1 1 calc R U . . .
C36 C 0.8340(4) 1.2224(2) 0.07558(13) 0.0384(8) Uani 1 1 d . . . . .
H36 H 0.8208 1.2760 0.0589 0.046 Uiso 1 1 calc R U . . .
C37 C 0.4662(5) 0.7253(2) 0.13389(13) 0.0410(8) Uani 1 1 d . . . . .
H37 H 0.5203 0.7887 0.1553 0.049 Uiso 1 1 calc R U . . .
C38 C 0.6458(5) 0.9782(3) -0.08868(12) 0.0396(8) Uani 1 1 d . . . . .
H38 H 0.6241 1.0284 -0.1071 0.048 Uiso 1 1 calc R U . . .
C39 C 1.1628(5) 0.9545(2) 0.20265(12) 0.0386(8) Uani 1 1 d . . . . .
H39 H 1.1763 1.0107 0.1866 0.046 Uiso 1 1 calc R U . . .
C40 C 0.0598(5) 0.3212(3) -0.09175(13) 0.0424(8) Uani 1 1 d . . . . .
H40 H -0.0067 0.2583 -0.1121 0.051 Uiso 1 1 calc R U . . .
C41 C 0.7573(6) 0.1771(3) 0.29351(12) 0.0462(9) Uani 1 1 d . . . . .
C42 C 0.7082(5) 0.8287(2) -0.03629(13) 0.0411(8) Uani 1 1 d . . . . .
H42 H 0.7298 0.7770 -0.0191 0.049 Uiso 1 1 calc R U . . .
C43 C 0.1390(5) 0.3991(3) -0.11605(13) 0.0425(8) Uani 1 1 d . . . . .
H43 H 0.1238 0.3886 -0.1525 0.051 Uiso 1 1 calc R U . . .
C44 C 1.1756(5) 0.1305(3) 0.53204(13) 0.0466(9) Uani 1 1 d . . . . .
C45 C 0.9002(5) 1.1580(2) 0.15082(13) 0.0401(8) Uani 1 1 d . . . . .
H45 H 0.9335 1.1708 0.1872 0.048 Uiso 1 1 calc R U . . .
C46 C 1.1047(5) 0.7038(3) 0.27305(12) 0.0403(8) Uani 1 1 d . . . . .
H46 H 0.9806 0.6633 0.2730 0.048 Uiso 1 1 calc R U . . .
C47 C 0.7815(5) 0.4320(3) 0.22791(12) 0.0409(8) Uani 1 1 d . . . . .
H47 H 0.9025 0.4748 0.2272 0.049 Uiso 1 1 calc R U . . .
C48 C 0.5906(5) 0.1978(3) 0.27207(12) 0.0406(8) Uani 1 1 d . . . . .
H48 H 0.4697 0.1539 0.2716 0.049 Uiso 1 1 calc R U . . .
C49 C 0.6159(5) 0.8837(3) -0.11447(13) 0.0421(8) Uani 1 1 d . . . . .
H49 H 0.5727 0.8680 -0.1506 0.051 Uiso 1 1 calc R U . . .
C50 C 1.3235(5) 0.9297(3) 0.22473(12) 0.0412(8) Uani 1 1 d . . . . .
H50 H 1.4479 0.9685 0.2235 0.049 Uiso 1 1 calc R U . . .
C51 C 1.6775(5) 0.6309(3) 0.53519(13) 0.0474(9) Uani 1 1 d . . . . .
C52 C 1.2665(6) 0.6801(3) 0.29580(12) 0.0477(9) Uani 1 1 d . . . . .
C53 C 0.8856(5) 1.2392(2) 0.12716(13) 0.0425(8) Uani 1 1 d . . . . .
H53 H 0.9115 1.3045 0.1471 0.051 Uiso 1 1 calc R U . . .
C54 C 0.6486(5) 0.8078(3) -0.08790(13) 0.0442(9) Uani 1 1 d . . . . .
H54 H 0.6288 0.7417 -0.1064 0.053 Uiso 1 1 calc R U . . .
C55 C 1.1947(6) 0.0437(2) 0.34557(13) 0.0456(9) Uani 1 1 d . . . . .
H55 H 1.1648 0.0285 0.3091 0.055 Uiso 1 1 calc R U . . .
C56 C 0.9471(5) 0.3238(3) 0.27353(13) 0.0490(9) Uani 1 1 d . . . . .
H56 H 1.0698 0.3663 0.2742 0.059 Uiso 1 1 calc R U . . .
C57 C 1.4513(5) 0.7397(3) 0.29646(13) 0.0532(10) Uani 1 1 d . . . . .
H57 H 1.5627 0.7235 0.3128 0.064 Uiso 1 1 calc R U . . .
C58 C 1.0708(6) 0.1753(3) 0.61363(13) 0.0504(10) Uani 1 1 d . . . . .
H58 H 1.0924 0.1850 0.6501 0.060 Uiso 1 1 calc R U . . .
C59 C 0.9375(5) 0.2414(3) 0.29441(13) 0.0528(10) Uani 1 1 d . . . . .
H59 H 1.0526 0.2272 0.3097 0.063 Uiso 1 1 calc R U . . .
C60 C 1.5091(5) 0.6455(3) 0.50965(13) 0.0495(10) Uani 1 1 d . . . . .
C61 C 1.5759(6) 0.6750(3) 0.61716(13) 0.0511(10) Uani 1 1 d . . . . .
H61 H 1.5983 0.6840 0.6536 0.061 Uiso 1 1 calc R U . . .
C62 C 1.6915(6) 0.5468(2) 0.34855(13) 0.0465(9) Uani 1 1 d . . . . .
H62 H 1.6601 0.5319 0.3121 0.056 Uiso 1 1 calc R U . . .
C63 C 1.4707(5) 0.8203(3) 0.27384(12) 0.0483(9) Uani 1 1 d . . . . .
H63 H 1.5964 0.8596 0.2744 0.058 Uiso 1 1 calc R U . . .
C64 C 1.0071(5) 0.1443(3) 0.50577(14) 0.0510(10) Uani 1 1 d . . . . .
C65 C 1.2779(5) 0.0825(4) 0.45042(15) 0.0653(13) Uani 1 1 d . . . . .
C66 C 1.7771(5) 0.5843(4) 0.45304(15) 0.0665(13) Uani 1 1 d . . . . .
C67 C 1.2012(7) 0.1477(4) 0.58653(15) 0.0857(18) Uani 1 1 d . . . . .
H67 H 1.3172 0.1391 0.6046 0.103 Uiso 1 1 calc R U . . .
C68 C 1.4786(7) 0.6281(4) 0.45618(15) 0.0896(19) Uani 1 1 d . . . . .
H68 H 1.3627 0.6381 0.4388 0.108 Uiso 1 1 calc R U . . .
C69 C 0.9785(7) 0.1267(4) 0.45230(15) 0.0854(18) Uani 1 1 d . . . . .
H69 H 0.8631 0.1366 0.4346 0.102 Uiso 1 1 calc R U . . .
C70 C 1.7060(8) 0.6482(4) 0.58982(15) 0.0928(19) Uani 1 1 d . . . . .
H70 H 1.8230 0.6402 0.6076 0.111 Uiso 1 1 calc R U . . .
C71 C 1.8650(6) 0.5343(4) 0.37051(17) 0.0904(18) Uani 1 1 d . . . . .
H71 H 1.9528 0.5126 0.3500 0.108 Uiso 1 1 calc R U . . .
C72 C 1.3675(6) 0.0308(4) 0.36829(17) 0.0904(18) Uani 1 1 d . . . . .
H72 H 1.4555 0.0082 0.3482 0.109 Uiso 1 1 calc R U . . .
C73 C 0.9066(7) 0.1890(5) 0.58781(17) 0.099(2) Uani 1 1 d . . . . .
H73 H 0.8128 0.2098 0.6064 0.119 Uiso 1 1 calc R U . . .
C74 C 1.4117(7) 0.6893(5) 0.59223(17) 0.097(2) Uani 1 1 d . . . . .
H74 H 1.3190 0.7101 0.6112 0.116 Uiso 1 1 calc R U . . .
C75 C 1.3058(7) 0.1018(6) 0.50326(17) 0.124(3) Uani 1 1 d . . . . .
H75 H 1.4238 0.0947 0.5210 0.149 Uiso 1 1 calc R U . . .
C76 C 1.8074(7) 0.6032(6) 0.50590(17) 0.127(3) Uani 1 1 d . . . . .
H76 H 1.9265 0.5967 0.5232 0.153 Uiso 1 1 calc R U . . .
C77 C 1.4081(7) 0.0510(7) 0.41955(19) 0.161(4) Uani 1 1 d . . . . .
H77 H 1.5285 0.0439 0.4358 0.193 Uiso 1 1 calc R U . . .
C78 C 1.3787(8) 0.6742(7) 0.54030(18) 0.159(4) Uani 1 1 d . . . . .
H78 H 1.2607 0.6836 0.5238 0.191 Uiso 1 1 calc R U . . .
C79 C 1.9065(7) 0.5536(7) 0.42170(19) 0.166(4) Uani 1 1 d . . . . .
H79 H 2.0273 0.5464 0.4376 0.199 Uiso 1 1 calc R U . . .
C80 C 0.8756(8) 0.1734(7) 0.53587(18) 0.159(4) Uani 1 1 d . . . . .
H80 H 0.7582 0.1827 0.5190 0.190 Uiso 1 1 calc R U . . .
H1 H 0.292(6) 0.468(3) 0.1651(15) 0.071(13) Uiso 1 1 d . . . . .
H2 H 0.842(6) 0.975(3) 0.1601(16) 0.073(13) Uiso 1 1 d . . . . .
H3 H 0.868(7) 0.085(3) 0.3340(19) 0.101(17) Uiso 1 1 d . . . . .
H4 H 1.357(7) 0.589(3) 0.3362(19) 0.089(16) Uiso 1 1 d . . . . .

loop_
_atom_site_aniso_label
_atom_site_aniso_U_11
_atom_site_aniso_U_22
_atom_site_aniso_U_33
_atom_site_aniso_U_23
_atom_site_aniso_U_13
_atom_site_aniso_U_12
O1 0.0382(13) 0.0497(15) 0.0471(14) 0.0183(12) 0.0037(10) 0.0108(11)
O2 0.0407(14) 0.0488(15) 0.0492(14) 0.0177(12) 0.0017(11) 0.0131(11)
O3 0.0745(19) 0.075(2) 0.0484(16) 0.0275(14) 0.0170(14) 0.0419(16)
O4 0.079(2) 0.081(2) 0.0499(16) 0.0321(15) 0.0207(15) 0.0466(17)
N1 0.077(2) 0.069(2) 0.0330(16) 0.0104(15) 0.0102(15) 0.0437(19)
N2 0.087(3) 0.077(2) 0.0315(16) 0.0130(15) 0.0124(16) 0.053(2)
N4 0.0389(15) 0.0423(16) 0.0331(14) 0.0080(12) 0.0079(12) 0.0164(13)
N6 0.0360(15) 0.0377(16) 0.0351(15) 0.0072(12) 0.0037(11) 0.0074(12)
C7 0.0333(17) 0.0443(19) 0.0301(16) 0.0077(14) 0.0078(13) 0.0184(15)
C8 0.0293(16) 0.0397(18) 0.0370(17) 0.0095(14) 0.0087(13) 0.0134(14)
C9 0.0320(16) 0.0376(18) 0.0369(18) 0.0067(14) 0.0088(13) 0.0155(14)
C10 0.0261(15) 0.0395(18) 0.0335(17) 0.0057(14) 0.0058(12) 0.0119(14)
C12 0.0274(16) 0.0356(18) 0.0362(17) 0.0035(14) 0.0099(13) 0.0069(14)
C14 0.0303(16) 0.0380(18) 0.0366(17) 0.0081(14) 0.0085(13) 0.0143(14)
C15 0.046(2) 0.0382(19) 0.0308(17) 0.0055(14) 0.0049(14) 0.0134(15)
C16 0.046(2) 0.0367(18) 0.0326(17) 0.0059(14) 0.0063(14) 0.0142(15)
C17 0.0346(17) 0.0430(19) 0.0383(18) 0.0118(15) 0.0104(14) 0.0168(15)
C18 0.0433(19) 0.0411(19) 0.0245(15) 0.0000(13) 0.0072(13) 0.0169(15)
C19 0.0276(16) 0.0367(18) 0.0363(17) 0.0068(14) 0.0106(13) 0.0093(14)
C20 0.0270(16) 0.0393(18) 0.0377(18) 0.0047(14) 0.0094(13) 0.0096(14)
C21 0.0342(17) 0.0419(19) 0.0345(17) 0.0066(14) 0.0098(14) 0.0149(15)
C22 0.0428(19) 0.0369(18) 0.0296(16) 0.0058(14) 0.0105(14) 0.0094(15)
C23 0.0391(18) 0.0402(19) 0.0280(16) 0.0010(14) 0.0035(13) 0.0117(15)
C24 0.0403(19) 0.051(2) 0.0271(16) 0.0016(14) 0.0077(14) 0.0159(16)
C25 0.0404(19) 0.052(2) 0.0275(16) 0.0024(15) 0.0071(14) 0.0181(16)
C26 0.0393(18) 0.0354(18) 0.0323(17) 0.0042(14) 0.0051(14) 0.0083(14)
C27 0.0425(19) 0.0417(19) 0.0250(16) 0.0020(13) 0.0076(13) 0.0152(15)
C28 0.0325(17) 0.0390(19) 0.0393(18) 0.0076(14) 0.0062(14) 0.0111(15)
C29 0.0378(18) 0.0379(18) 0.0334(17) 0.0043(14) 0.0054(13) 0.0108(14)
C30 0.0331(17) 0.0421(19) 0.045(2) 0.0070(15) 0.0062(14) 0.0124(15)
C31 0.0382(18) 0.0413(19) 0.0290(16) 0.0024(14) 0.0032(13) 0.0134(15)
C32 0.0394(19) 0.049(2) 0.0343(18) -0.0018(15) 0.0026(14) 0.0191(16)
C33 0.0361(18) 0.042(2) 0.0423(19) 0.0030(15) 0.0090(15) 0.0142(15)
C34 0.0414(19) 0.052(2) 0.0341(18) 0.0089(16) 0.0113(14) 0.0200(17)
C35 0.0310(17) 0.0370(18) 0.0400(18) 0.0139(14) 0.0115(13) 0.0086(14)
C36 0.0358(18) 0.0344(18) 0.048(2) 0.0101(15) 0.0143(15) 0.0097(14)
C37 0.0378(19) 0.0385(19) 0.044(2) 0.0005(15) 0.0041(15) 0.0106(15)
C38 0.0354(18) 0.051(2) 0.0346(18) 0.0115(15) 0.0116(14) 0.0085(16)
C39 0.044(2) 0.0382(19) 0.0335(17) 0.0052(14) 0.0073(14) 0.0103(15)
C40 0.0355(18) 0.046(2) 0.044(2) -0.0010(16) 0.0078(15) 0.0126(16)
C41 0.060(2) 0.062(2) 0.0298(18) 0.0147(16) 0.0149(16) 0.034(2)
C42 0.0354(18) 0.043(2) 0.047(2) 0.0051(16) 0.0113(15) 0.0136(15)
C43 0.0408(19) 0.057(2) 0.0329(18) 0.0035(16) 0.0079(14) 0.0202(17)
C44 0.048(2) 0.055(2) 0.0351(19) -0.0019(16) -0.0009(15) 0.0213(18)
C45 0.0356(18) 0.045(2) 0.0351(18) -0.0011(15) 0.0012(14) 0.0095(15)
C46 0.047(2) 0.048(2) 0.0317(17) 0.0083(15) 0.0125(15) 0.0200(17)
C47 0.0383(19) 0.050(2) 0.0321(17) 0.0006(15) 0.0090(14) 0.0089(16)
C48 0.046(2) 0.048(2) 0.0324(17) 0.0070(15) 0.0114(15) 0.0179(17)
C49 0.0358(18) 0.052(2) 0.0344(18) -0.0018(16) 0.0079(14) 0.0080(16)
C50 0.0376(18) 0.050(2) 0.0341(18) 0.0018(15) 0.0097(14) 0.0101(16)
C51 0.047(2) 0.061(2) 0.0331(19) -0.0018(16) -0.0010(15) 0.0222(18)
C52 0.064(2) 0.064(2) 0.0301(18) 0.0156(17) 0.0165(16) 0.036(2)
C53 0.0401(19) 0.040(2) 0.044(2) -0.0030(16) 0.0078(15) 0.0098(15)
C54 0.0375(19) 0.045(2) 0.047(2) -0.0035(16) 0.0115(15) 0.0079(16)
C55 0.061(2) 0.038(2) 0.0372(19) 0.0052(15) 0.0177(17) 0.0076(17)
C56 0.040(2) 0.078(3) 0.0328(18) 0.0082(18) 0.0108(15) 0.0216(19)
C57 0.050(2) 0.088(3) 0.0345(19) 0.0142(19) 0.0112(16) 0.041(2)
C58 0.072(3) 0.042(2) 0.0326(19) 0.0007(15) 0.0065(18) 0.0093(19)
C59 0.048(2) 0.088(3) 0.0353(19) 0.0159(19) 0.0116(16) 0.037(2)
C60 0.044(2) 0.072(3) 0.0357(19) 0.0038(18) 0.0052(15) 0.0267(19)
C61 0.075(3) 0.046(2) 0.0285(18) 0.0013(15) 0.0058(17) 0.0116(19)
C62 0.066(2) 0.040(2) 0.0353(19) 0.0049(15) 0.0183(17) 0.0112(18)
C63 0.040(2) 0.076(3) 0.0334(18) 0.0073(18) 0.0088(15) 0.0263(19)
C64 0.046(2) 0.075(3) 0.0353(19) 0.0044(18) 0.0056(16) 0.027(2)
C65 0.038(2) 0.110(4) 0.042(2) -0.011(2) -0.0003(16) 0.028(2)
C66 0.036(2) 0.114(4) 0.041(2) -0.012(2) -0.0004(16) 0.025(2)
C67 0.099(4) 0.140(5) 0.031(2) -0.006(2) -0.005(2) 0.085(4)
C68 0.079(3) 0.177(5) 0.033(2) 0.002(3) 0.000(2) 0.094(4)
C69 0.075(3) 0.165(5) 0.036(2) 0.003(3) 0.002(2) 0.088(3)
C70 0.102(4) 0.159(5) 0.031(2) -0.010(3) -0.007(2) 0.093(4)
C71 0.043(2) 0.158(5) 0.053(3) -0.030(3) 0.011(2) 0.024(3)
C72 0.043(2) 0.159(5) 0.055(3) -0.030(3) 0.010(2) 0.029(3)
C73 0.051(3) 0.192(6) 0.045(3) -0.020(3) 0.012(2) 0.036(3)
C74 0.051(3) 0.186(6) 0.043(2) -0.019(3) 0.012(2) 0.035(3)
C75 0.078(3) 0.262(8) 0.039(3) -0.028(4) -0.015(2) 0.114(5)
C76 0.075(3) 0.272(8) 0.040(3) -0.030(4) -0.016(2) 0.114(5)
C77 0.058(3) 0.359(11) 0.050(3) -0.058(5) -0.012(2) 0.104(5)
C78 0.082(4) 0.365(11) 0.038(3) -0.033(4) -0.006(2) 0.132(6)
C79 0.058(3) 0.370(11) 0.054(3) -0.061(5) -0.009(2) 0.105(5)
C80 0.081(4) 0.365(11) 0.038(3) -0.031(4) -0.005(2) 0.131(6)

loop_
_atom_type_symbol
_atom_type_description
_atom_type_scat_dispersion_real
_atom_type_scat_dispersion_imag
_atom_type_scat_source
C C 0.0181 0.0091
;
International Tables for Crystallography
(Vol. C, Tables 4.2.6.8 and 6.1.1.4)
;
O O 0.0492 0.0322
;
International Tables for Crystallography
(Vol. C, Tables 4.2.6.8 and 6.1.1.4)
;
N N 0.0311 0.0180
;
International Tables for Crystallography
(Vol. C, Tables 4.2.6.8 and 6.1.1.4)
;
H H 0.0000 0.0000
;
International Tables for Crystallography
(Vol. C, Table 6.1.1.4)
;

loop_
_geom_angle_atom_site_label_1
_geom_angle_atom_site_label_2
_geom_angle_atom_site_label_3
_geom_angle
_geom_angle_site_symmetry_1
_geom_angle_site_symmetry_3
_geom_angle_publ_flag
C23 O1 H1 111(2) . . ?
C31 O2 H2 114(2) . . ?
C41 O3 H3 116(3) . . ?
C52 O4 H4 114(3) . . ?
C55 N1 C15 118.9(3) . . ?
C62 N2 C16 118.8(3) . . ?
C32 N4 C7 118.2(3) . . ?
C45 N6 C10 117.5(3) . . ?
N4 C7 C21 119.3(3) . . ?
N4 C7 C8 120.9(3) . . ?
C21 C7 C8 119.8(3) . . ?
C17 C8 C30 123.4(3) . . ?
C17 C8 C7 119.1(3) . . ?
C30 C8 C7 117.5(3) . . ?
C17 C9 C34 122.4(3) . . ?
C17 C9 C14 119.0(3) . . ?
C34 C9 C14 118.6(3) . . ?
N6 C10 C28 118.6(3) . . ?
N6 C10 C19 121.4(3) . . ?
C28 C10 C19 120.0(3) . . ?
C35 C12 C38 122.3(3) . . ?
C35 C12 C20 119.3(3) . . ?
C38 C12 C20 118.4(3) . . ?
C21 C14 C33 122.7(3) . . ?
C21 C14 C9 119.3(3) . . ?
C33 C14 C9 118.1(3) . . ?
C69 C15 N1 120.9(3) . . ?
C69 C15 C65 117.9(3) . . ?
N1 C15 C65 121.2(3) . . ?
C68 C16 N2 121.0(3) . . ?
C68 C16 C66 117.7(3) . . ?
N2 C16 C66 121.3(3) . . ?
C8 C17 C9 121.6(3) . . ?
C8 C17 H17 119.2 . . ?
C9 C17 H17 119.2 . . ?
C29 C18 C25 119.0(3) . . ?
C29 C18 C46 122.0(3) . . ?
C25 C18 C46 118.9(3) . . ?
C35 C19 C10 119.2(3) . . ?
C35 C19 C36 123.2(3) . . ?
C10 C19 C36 117.5(3) . . ?
C28 C20 C42 122.2(3) . . ?
C28 C20 C12 119.5(3) . . ?
C42 C20 C12 118.3(3) . . ?
C7 C21 C14 121.1(3) . . ?
C7 C21 H21 119.4 . . ?
C14 C21 H21 119.4 . . ?
C47 C22 C23 119.9(3) . . ?
C47 C22 H22 120.1 . . ?
C23 C22 H22 120.1 . . ?
C26 C23 O1 118.7(3) . . ?
C26 C23 C22 120.1(3) . . ?
O1 C23 C22 121.2(3) . . ?
C47 C24 C27 118.3(3) . . ?
C47 C24 C56 123.3(3) . . ?
C27 C24 C56 118.4(3) . . ?
C50 C25 C63 122.9(3) . . ?
C50 C25 C18 118.8(3) . . ?
C63 C25 C18 118.3(3) . . ?
C23 C26 C27 120.9(3) . . ?
C23 C26 H26 119.5 . . ?
C27 C26 H26 119.5 . . ?
C48 C27 C24 118.9(3) . . ?
C48 C27 C26 122.0(3) . . ?
C24 C27 C26 119.1(3) . . ?
C10 C28 C20 120.7(3) . . ?
C10 C28 H28 119.7 . . ?
C20 C28 H28 119.7 . . ?
C31 C29 C18 120.5(3) . . ?
C31 C29 H29 119.7 . . ?
C18 C29 H29 119.7 . . ?
C37 C30 C8 120.1(3) . . ?
C37 C30 H30 119.9 . . ?
C8 C30 H30 119.9 . . ?
O2 C31 C29 118.5(3) . . ?
O2 C31 C39 121.1(3) . . ?
C29 C31 C39 120.3(3) . . ?
N4 C32 C37 124.7(3) . . ?
N4 C32 H32 117.7 . . ?
C37 C32 H32 117.7 . . ?
C40 C33 C14 121.0(3) . . ?
C40 C33 H33 119.5 . . ?
C14 C33 H33 119.5 . . ?
C43 C34 C9 121.6(3) . . ?
C43 C34 H34 119.2 . . ?
C9 C34 H34 119.2 . . ?
C12 C35 C19 121.3(3) . . ?
C12 C35 H35 119.3 . . ?
C19 C35 H35 119.3 . . ?
C53 C36 C19 120.1(3) . . ?
C53 C36 H36 120.0 . . ?
C19 C36 H36 120.0 . . ?
C30 C37 C32 118.5(3) . . ?
C30 C37 H37 120.8 . . ?
C32 C37 H37 120.8 . . ?
C49 C38 C12 121.4(3) . . ?
C49 C38 H38 119.3 . . ?
C12 C38 H38 119.3 . . ?
C50 C39 C31 120.2(3) . . ?
C50 C39 H39 119.9 . . ?
C31 C39 H39 119.9 . . ?
C33 C40 C43 120.7(3) . . ?
C33 C40 H40 119.7 . . ?
C43 C40 H40 119.7 . . ?
O3 C41 C48 118.1(4) . . ?
O3 C41 C59 121.7(3) . . ?
C48 C41 C59 120.2(3) . . ?
C54 C42 C20 121.0(3) . . ?
C54 C42 H42 119.5 . . ?
C20 C42 H42 119.5 . . ?
C34 C43 C40 120.1(3) . . ?
C34 C43 H43 120.0 . . ?
C40 C43 H43 120.0 . . ?
C75 C44 C64 117.2(3) . . ?
C75 C44 C67 124.7(3) . . ?
C64 C44 C67 118.1(3) . . ?
N6 C45 C53 124.8(3) . . ?
N6 C45 H45 117.6 . . ?
C53 C45 H45 117.6 . . ?
C52 C46 C18 120.7(3) . . ?
C52 C46 H46 119.7 . . ?
C18 C46 H46 119.7 . . ?
C22 C47 C24 121.7(3) . . ?
C22 C47 H47 119.2 . . ?
C24 C47 H47 119.2 . . ?
C41 C48 C27 120.9(3) . . ?
C41 C48 H48 119.6 . . ?
C27 C48 H48 119.6 . . ?
C38 C49 C54 120.3(3) . . ?
C38 C49 H49 119.9 . . ?
C54 C49 H49 119.9 . . ?
C39 C50 C25 121.1(3) . . ?
C39 C50 H50 119.4 . . ?
C25 C50 H50 119.4 . . ?
C76 C51 C60 117.3(3) . . ?
C76 C51 C70 124.6(3) . . ?
C60 C51 C70 118.1(3) . . ?
O4 C52 C46 117.9(4) . . ?
O4 C52 C57 121.7(3) . . ?
C46 C52 C57 120.3(3) . . ?
C36 C53 C45 118.6(3) . . ?
C36 C53 H53 120.7 . . ?
C45 C53 H53 120.7 . . ?
C42 C54 C49 120.6(3) . . ?
C42 C54 H54 119.7 . . ?
C49 C54 H54 119.7 . . ?
N1 C55 C72 123.9(4) . . ?
N1 C55 H55 118.0 . . ?
C72 C55 H55 118.0 . . ?
C59 C56 C24 121.4(4) . . ?
C59 C56 H56 119.3 . . ?
C24 C56 H56 119.3 . . ?
C63 C57 C52 120.1(3) . . ?
C63 C57 H57 119.9 . . ?
C52 C57 H57 119.9 . . ?
C67 C58 C73 118.3(4) . . ?
C67 C58 H58 120.8 . . ?
C73 C58 H58 120.8 . . ?
C56 C59 C41 120.2(3) . . ?
C56 C59 H59 119.9 . . ?
C41 C59 H59 119.9 . . ?
C51 C60 C68 118.7(3) . . ?
C51 C60 C78 116.4(4) . . ?
C68 C60 C78 124.9(4) . . ?
C70 C61 C74 118.9(4) . . ?
C70 C61 H61 120.6 . . ?
C74 C61 H61 120.6 . . ?
N2 C62 C71 124.1(4) . . ?
N2 C62 H62 118.0 . . ?
C71 C62 H62 118.0 . . ?
C57 C63 C25 121.6(4) . . ?
C57 C63 H63 119.2 . . ?
C25 C63 H63 119.2 . . ?
C44 C64 C69 118.9(3) . . ?
C44 C64 C80 116.3(4) . . ?
C69 C64 C80 124.8(4) . . ?
C75 C65 C15 118.4(3) . . ?
C75 C65 C77 125.8(4) . . ?
C15 C65 C77 115.8(4) . . ?
C76 C66 C16 118.5(4) . . ?
C76 C66 C79 125.7(4) . . ?
C16 C66 C79 115.8(4) . . ?
C58 C67 C44 123.3(4) . . ?
C58 C67 H67 118.3 . . ?
C44 C67 H67 118.3 . . ?
C16 C68 C60 123.3(3) . . ?
C16 C68 H68 118.3 . . ?
C60 C68 H68 118.3 . . ?
C15 C69 C64 123.2(3) . . ?
C15 C69 H69 118.4 . . ?
C64 C69 H69 118.4 . . ?
C61 C70 C51 123.0(4) . . ?
C61 C70 H70 118.5 . . ?
C51 C70 H70 118.5 . . ?
C79 C71 C62 117.7(4) . . ?
C79 C71 H71 121.2 . . ?
C62 C71 H71 121.2 . . ?
C77 C72 C55 117.9(4) . . ?
C77 C72 H72 121.0 . . ?
C55 C72 H72 121.0 . . ?
C80 C73 C58 120.4(4) . . ?
C80 C73 H73 119.8 . . ?
C58 C73 H73 119.8 . . ?
C61 C74 C78 120.2(4) . . ?
C61 C74 H74 119.9 . . ?
C78 C74 H74 119.9 . . ?
C44 C75 C65 124.5(4) . . ?
C44 C75 H75 117.8 . . ?
C65 C75 H75 117.8 . . ?
C51 C76 C66 124.3(4) . . ?
C51 C76 H76 117.8 . . ?
C66 C76 H76 117.8 . . ?
C72 C77 C65 122.2(4) . . ?
C72 C77 H77 118.9 . . ?
C65 C77 H77 118.9 . . ?
C74 C78 C60 123.4(4) . . ?
C74 C78 H78 118.3 . . ?
C60 C78 H78 118.3 . . ?
C71 C79 C66 122.3(4) . . ?
C71 C79 H79 118.9 . . ?
C66 C79 H79 118.9 . . ?
C73 C80 C64 123.4(4) . . ?
C73 C80 H80 118.3 . . ?
C64 C80 H80 118.3 . . ?

loop_
_geom_bond_atom_site_label_1
_geom_bond_atom_site_label_2
_geom_bond_distance
_geom_bond_site_symmetry_2
_geom_bond_publ_flag
O1 C23 1.369(4) . ?
O1 H1 1.07(4) . ?
O2 C31 1.369(4) . ?
O2 H2 1.03(4) . ?
O3 C41 1.369(4) . ?
O3 H3 1.02(5) . ?
O4 C52 1.370(4) . ?
O4 H4 0.96(5) . ?
N1 C55 1.296(4) . ?
N1 C15 1.382(4) . ?
N2 C62 1.297(4) . ?
N2 C16 1.377(4) . ?
N4 C32 1.306(4) . ?
N4 C7 1.385(4) . ?
N6 C45 1.306(4) . ?
N6 C10 1.392(4) . ?
C7 C21 1.394(4) . ?
C7 C8 1.427(4) . ?
C8 C17 1.393(4) . ?
C8 C30 1.423(4) . ?
C9 C17 1.396(4) . ?
C9 C34 1.420(4) . ?
C9 C14 1.437(4) . ?
C10 C28 1.397(4) . ?
C10 C19 1.419(4) . ?
C12 C35 1.393(4) . ?
C12 C38 1.427(4) . ?
C12 C20 1.430(4) . ?
C14 C21 1.397(4) . ?
C14 C33 1.428(4) . ?
C15 C69 1.367(5) . ?
C15 C65 1.391(5) . ?
C16 C68 1.369(5) . ?
C16 C66 1.385(5) . ?
C17 H17 0.9500 . ?
C18 C29 1.418(4) . ?
C18 C25 1.421(5) . ?
C18 C46 1.421(4) . ?
C19 C35 1.397(4) . ?
C19 C36 1.420(4) . ?
C20 C28 1.398(4) . ?
C20 C42 1.429(4) . ?
C21 H21 0.9500 . ?
C22 C47 1.367(4) . ?
C22 C23 1.415(4) . ?
C22 H22 0.9500 . ?
C23 C26 1.364(4) . ?
C24 C47 1.412(5) . ?
C24 C27 1.418(5) . ?
C24 C56 1.422(4) . ?
C25 C50 1.413(5) . ?
C25 C63 1.420(4) . ?
C26 C27 1.421(4) . ?
C26 H26 0.9500 . ?
C27 C48 1.418(4) . ?
C28 H28 0.9500 . ?
C29 C31 1.373(4) . ?
C29 H29 0.9500 . ?
C30 C37 1.352(4) . ?
C30 H30 0.9500 . ?
C31 C39 1.409(5) . ?
C32 C37 1.408(5) . ?
C32 H32 0.9500 . ?
C33 C40 1.361(4) . ?
C33 H33 0.9500 . ?
C34 C43 1.353(5) . ?
C34 H34 0.9500 . ?
C35 H35 0.9500 . ?
C36 C53 1.350(4) . ?
C36 H36 0.9500 . ?
C37 H37 0.9500 . ?
C38 C49 1.352(5) . ?
C38 H38 0.9500 . ?
C39 C50 1.366(4) . ?
C39 H39 0.9500 . ?
C40 C43 1.415(5) . ?
C40 H40 0.9500 . ?
C41 C48 1.370(5) . ?
C41 C59 1.408(5) . ?
C42 C54 1.356(4) . ?
C42 H42 0.9500 . ?
C43 H43 0.9500 . ?
C44 C75 1.365(5) . ?
C44 C64 1.387(5) . ?
C44 C67 1.419(5) . ?
C45 C53 1.408(4) . ?
C45 H45 0.9500 . ?
C46 C52 1.372(5) . ?
C46 H46 0.9500 . ?
C47 H47 0.9500 . ?
C48 H48 0.9500 . ?
C49 C54 1.416(5) . ?
C49 H49 0.9500 . ?
C50 H50 0.9500 . ?
C51 C76 1.366(5) . ?
C51 C60 1.383(5) . ?
C51 C70 1.422(5) . ?
C52 C57 1.408(6) . ?
C53 H53 0.9500 . ?
C54 H54 0.9500 . ?
C55 C72 1.373(5) . ?
C55 H55 0.9500 . ?
C56 C59 1.357(5) . ?
C56 H56 0.9500 . ?
C57 C63 1.358(5) . ?
C57 H57 0.9500 . ?
C58 C67 1.334(6) . ?
C58 C73 1.356(6) . ?
C58 H58 0.9500 . ?
C59 H59 0.9500 . ?
C60 C68 1.391(5) . ?
C60 C78 1.397(5) . ?
C61 C70 1.332(6) . ?
C61 C74 1.349(6) . ?
C61 H61 0.9500 . ?
C62 C71 1.368(6) . ?
C62 H62 0.9500 . ?
C63 H63 0.9500 . ?
C64 C69 1.391(5) . ?
C64 C80 1.395(6) . ?
C65 C75 1.374(6) . ?
C65 C77 1.412(6) . ?
C66 C76 1.375(6) . ?
C66 C79 1.411(6) . ?
C67 H67 0.9500 . ?
C68 H68 0.9500 . ?
C69 H69 0.9500 . ?
C70 H70 0.9500 . ?
C71 C79 1.333(6) . ?
C71 H71 0.9500 . ?
C72 C77 1.334(6) . ?
C72 H72 0.9500 . ?
C73 C80 1.352(6) . ?
C73 H73 0.9500 . ?
C74 C78 1.352(6) . ?
C74 H74 0.9500 . ?
C75 H75 0.9500 . ?
C76 H76 0.9500 . ?
C77 H77 0.9500 . ?
C78 H78 0.9500 . ?
C79 H79 0.9500 . ?
C80 H80 0.9500 . ?

loop_
_geom_hbond_atom_site_label_D
_geom_hbond_atom_site_label_H
_geom_hbond_atom_site_label_A
_geom_hbond_site_symmetry_D
_geom_hbond_site_symmetry_H
_geom_hbond_site_symmetry_A
_geom_hbond_distance_DA
_geom_hbond_distance_DH
_geom_hbond_distance_HA
_geom_hbond_angle_DHA
_geom_hbond_publ_flag
O1 H1 N4 . . . 2.737(4) 1.07(4) 1.67(4) 174(3) no
O2 H2 N6 . . . 2.705(4) 1.03(5) 1.68(5) 175(4) no
O3 H3 N1 . . . 2.718(5) 1.02(5) 1.69(5) 177(5) no
O4 H4 N2 . . . 2.715(5) 0.96(5) 1.76(5) 176(5) no

loop_
_geom_torsion_atom_site_label_1
_geom_torsion_atom_site_label_2
_geom_torsion_atom_site_label_3
_geom_torsion_atom_site_label_4
_geom_torsion
_geom_torsion_site_symmetry_1
_geom_torsion_site_symmetry_2
_geom_torsion_site_symmetry_3
_geom_torsion_site_symmetry_4
_geom_torsion_publ_flag
C32 N4 C7 C21 -175.9(3) . . . . ?
C32 N4 C7 C8 4.0(4) . . . . ?
N4 C7 C8 C17 179.3(3) . . . . ?
C21 C7 C8 C17 -0.8(4) . . . . ?
N4 C7 C8 C30 -2.1(4) . . . . ?
C21 C7 C8 C30 177.8(3) . . . . ?
C45 N6 C10 C28 178.6(3) . . . . ?
C45 N6 C10 C19 -2.7(4) . . . . ?
C17 C9 C14 C21 -0.5(4) . . . . ?
C34 C9 C14 C21 180.0(3) . . . . ?
C17 C9 C14 C33 179.2(3) . . . . ?
C34 C9 C14 C33 -0.3(4) . . . . ?
C55 N1 C15 C69 -178.1(4) . . . . ?
C55 N1 C15 C65 -0.1(6) . . . . ?
C62 N2 C16 C68 -178.7(4) . . . . ?
C62 N2 C16 C66 0.1(6) . . . . ?
C30 C8 C17 C9 -176.2(3) . . . . ?
C7 C8 C17 C9 2.4(4) . . . . ?
C34 C9 C17 C8 177.8(3) . . . . ?
C14 C9 C17 C8 -1.8(4) . . . . ?
N6 C10 C19 C35 -176.3(3) . . . . ?
C28 C10 C19 C35 2.3(4) . . . . ?
N6 C10 C19 C36 2.9(4) . . . . ?
C28 C10 C19 C36 -178.4(3) . . . . ?
C35 C12 C20 C28 0.9(4) . . . . ?
C38 C12 C20 C28 -178.5(3) . . . . ?
C35 C12 C20 C42 -179.1(3) . . . . ?
C38 C12 C20 C42 1.6(4) . . . . ?
N4 C7 C21 C14 178.5(3) . . . . ?
C8 C7 C21 C14 -1.4(4) . . . . ?
C33 C14 C21 C7 -177.7(3) . . . . ?
C9 C14 C21 C7 2.0(4) . . . . ?
C47 C22 C23 C26 -0.1(5) . . . . ?
C47 C22 C23 O1 179.6(3) . . . . ?
C29 C18 C25 C50 -1.9(4) . . . . ?
C46 C18 C25 C50 178.4(3) . . . . ?
C29 C18 C25 C63 178.4(3) . . . . ?
C46 C18 C25 C63 -1.4(4) . . . . ?
O1 C23 C26 C27 180.0(3) . . . . ?
C22 C23 C26 C27 -0.4(5) . . . . ?
C47 C24 C27 C48 178.4(3) . . . . ?
C56 C24 C27 C48 -1.3(4) . . . . ?
C47 C24 C27 C26 -1.5(4) . . . . ?
C56 C24 C27 C26 178.9(3) . . . . ?
C23 C26 C27 C48 -178.7(3) . . . . ?
C23 C26 C27 C24 1.2(5) . . . . ?
N6 C10 C28 C20 176.5(3) . . . . ?
C19 C10 C28 C20 -2.1(5) . . . . ?
C42 C20 C28 C10 -179.6(3) . . . . ?
C12 C20 C28 C10 0.5(5) . . . . ?
C25 C18 C29 C31 0.9(5) . . . . ?
C46 C18 C29 C31 -179.3(3) . . . . ?
C17 C8 C30 C37 177.4(3) . . . . ?
C7 C8 C30 C37 -1.2(4) . . . . ?
C18 C29 C31 O2 -179.5(3) . . . . ?
C18 C29 C31 C39 0.2(5) . . . . ?
C7 N4 C32 C37 -2.8(5) . . . . ?
C21 C14 C33 C40 -179.8(3) . . . . ?
C9 C14 C33 C40 0.5(4) . . . . ?
C17 C9 C34 C43 -179.1(3) . . . . ?
C14 C9 C34 C43 0.5(4) . . . . ?
C38 C12 C35 C19 178.7(3) . . . . ?
C20 C12 C35 C19 -0.7(5) . . . . ?
C10 C19 C35 C12 -0.9(4) . . . . ?
C36 C19 C35 C12 179.9(3) . . . . ?
C35 C19 C36 C53 178.4(3) . . . . ?
C10 C19 C36 C53 -0.8(4) . . . . ?
C8 C30 C37 C32 2.5(5) . . . . ?
N4 C32 C37 C30 -0.5(5) . . . . ?
C35 C12 C38 C49 179.9(3) . . . . ?
C20 C12 C38 C49 -0.7(5) . . . . ?
O2 C31 C39 C50 179.3(3) . . . . ?
C29 C31 C39 C50 -0.3(5) . . . . ?
C14 C33 C40 C43 -0.8(5) . . . . ?
C28 C20 C42 C54 178.7(3) . . . . ?
C12 C20 C42 C54 -1.3(5) . . . . ?
C9 C34 C43 C40 -0.8(5) . . . . ?
C33 C40 C43 C34 0.9(5) . . . . ?
C10 N6 C45 C53 0.5(5) . . . . ?
C29 C18 C46 C52 -179.0(3) . . . . ?
C25 C18 C46 C52 0.8(5) . . . . ?
C23 C22 C47 C24 -0.3(5) . . . . ?
C27 C24 C47 C22 1.1(5) . . . . ?
C56 C24 C47 C22 -179.3(3) . . . . ?
O3 C41 C48 C27 -179.8(3) . . . . ?
C59 C41 C48 C27 0.0(5) . . . . ?
C24 C27 C48 C41 1.0(5) . . . . ?
C26 C27 C48 C41 -179.1(3) . . . . ?
C12 C38 C49 C54 -0.5(5) . . . . ?
C31 C39 C50 C25 -0.7(5) . . . . ?
C63 C25 C50 C39 -178.4(3) . . . . ?
C18 C25 C50 C39 1.8(5) . . . . ?
C18 C46 C52 O4 -179.4(3) . . . . ?
C18 C46 C52 C57 0.4(5) . . . . ?
C19 C36 C53 C45 -1.3(5) . . . . ?
N6 C45 C53 C36 1.5(5) . . . . ?
C20 C42 C54 C49 0.2(5) . . . . ?
C38 C49 C54 C42 0.8(5) . . . . ?
C15 N1 C55 C72 -1.6(6) . . . . ?
C47 C24 C56 C59 -179.1(3) . . . . ?
C27 C24 C56 C59 0.5(5) . . . . ?
O4 C52 C57 C63 178.8(3) . . . . ?
C46 C52 C57 C63 -1.0(5) . . . . ?
C24 C56 C59 C41 0.5(5) . . . . ?
O3 C41 C59 C56 179.1(3) . . . . ?
C48 C41 C59 C56 -0.7(5) . . . . ?
C76 C51 C60 C68 2.2(7) . . . . ?
C70 C51 C60 C68 -179.5(5) . . . . ?
C76 C51 C60 C78 -179.7(6) . . . . ?
C70 C51 C60 C78 -1.4(7) . . . . ?
C16 N2 C62 C71 -1.9(6) . . . . ?
C52 C57 C63 C25 0.4(5) . . . . ?
C50 C25 C63 C57 -178.9(3) . . . . ?
C18 C25 C63 C57 0.8(5) . . . . ?
C75 C44 C64 C69 1.1(7) . . . . ?
C67 C44 C64 C69 -179.2(5) . . . . ?
C75 C44 C64 C80 179.8(6) . . . . ?
C67 C44 C64 C80 -0.5(7) . . . . ?
C69 C15 C65 C75 -0.5(8) . . . . ?
N1 C15 C65 C75 -178.6(5) . . . . ?
C69 C15 C65 C77 -179.7(6) . . . . ?
N1 C15 C65 C77 2.2(7) . . . . ?
C68 C16 C66 C76 0.0(8) . . . . ?
N2 C16 C66 C76 -178.9(5) . . . . ?
C68 C16 C66 C79 -179.2(6) . . . . ?
N2 C16 C66 C79 1.9(7) . . . . ?
C73 C58 C67 C44 -1.0(8) . . . . ?
C75 C44 C67 C58 -179.6(6) . . . . ?
C64 C44 C67 C58 0.8(8) . . . . ?
N2 C16 C68 C60 177.8(4) . . . . ?
C66 C16 C68 C60 -1.0(8) . . . . ?
C51 C60 C68 C16 -0.1(8) . . . . ?
C78 C60 C68 C16 -178.0(6) . . . . ?
N1 C15 C69 C64 177.4(4) . . . . ?
C65 C15 C69 C64 -0.6(8) . . . . ?
C44 C64 C69 C15 0.3(8) . . . . ?
C80 C64 C69 C15 -178.3(6) . . . . ?
C74 C61 C70 C51 -1.9(8) . . . . ?
C76 C51 C70 C61 -180.0(6) . . . . ?
C60 C51 C70 C61 1.9(8) . . . . ?
N2 C62 C71 C79 1.2(9) . . . . ?
N1 C55 C72 C77 0.9(9) . . . . ?
C67 C58 C73 C80 1.1(9) . . . . ?
C70 C61 C74 C78 1.5(9) . . . . ?
C64 C44 C75 C65 -2.4(10) . . . . ?
C67 C44 C75 C65 178.0(6) . . . . ?
C15 C65 C75 C44 2.1(10) . . . . ?
C77 C65 C75 C44 -178.8(7) . . . . ?
C60 C51 C76 C66 -3.5(10) . . . . ?
C70 C51 C76 C66 178.4(6) . . . . ?
C16 C66 C76 C51 2.4(10) . . . . ?
C79 C66 C76 C51 -178.6(7) . . . . ?
C55 C72 C77 C65 1.5(12) . . . . ?
C75 C65 C77 C72 177.9(8) . . . . ?
C15 C65 C77 C72 -3.0(11) . . . . ?
C61 C74 C78 C60 -1.2(12) . . . . ?
C51 C60 C78 C74 1.1(11) . . . . ?
C68 C60 C78 C74 179.1(7) . . . . ?
C62 C71 C79 C66 1.1(12) . . . . ?
C76 C66 C79 C71 178.3(8) . . . . ?
C16 C66 C79 C71 -2.6(11) . . . . ?
C58 C73 C80 C64 -1.0(12) . . . . ?
C44 C64 C80 C73 0.7(11) . . . . ?
C69 C64 C80 C73 179.3(7) . . . . ?
